data_1576473
loop_
_publ_author_name
'Assanar, Faneesha'
'Gayen, Sourav'
'Patel, Deepak Kumar'
'Pradeep, Thalappil'
'Ghosh, Sundargopal'

_publ_section_title
;
 Cooperative borane activation by tuning hemilability of different
 Os-&#x3ba;<sup>2</sup>-<i>N</i>,<i>Se</i>-chelated complexes.
;
_journal_issue 6
_journal_name_full 'Chemical science'
_journal_page_first 3129
_journal_page_last 3140
_journal_paper_doi 10.1039/d5sc06346a
_journal_volume 17
_journal_year 2026
_chemical_formula_moiety 'C28 H23 Cl N2 Os P Se2'
_chemical_formula_sum 'C28 H23 Cl N2 Os P Se2'
_chemical_formula_weight 802.02
_space_group_crystal_system monoclinic
_space_group_IT_number 14
_space_group_name_Hall '-P 2yn'
_space_group_name_H-M_alt 'P 1 21/n 1'
_atom_sites_solution_hydrogens geom
_audit_creation_method SHELXL-2019/3
_audit_update_record
;
2025-11-19 deposited with the CCDC.	2025-11-26 downloaded from the CCDC.
;
_cell_angle_alpha 90
_cell_angle_beta 91.515(3)
_cell_angle_gamma 90
_cell_formula_units_Z 4
_cell_length_a 12.1253(9)
_cell_length_b 18.0329(10)
_cell_length_c 12.3810(9)
_cell_measurement_reflns_used 9932
_cell_measurement_temperature 200(2)
_cell_measurement_theta_max 28.39
_cell_measurement_theta_min 2.48
_cell_volume 2706.2(3)
_computing_cell_refinement 'Bruker SAINT'
_computing_data_collection 'Bruker APEX6'
_computing_data_reduction 'Bruker SAINT'
_computing_molecular_graphics 'Bruker SHELXTL'
_computing_publication_material 'SHELXL-2019/2 (Sheldrick, 2019)'
_computing_structure_refinement 'SHELXL-2019/2 (Sheldrick, 2019)'
_computing_structure_solution 'SHELXT 2018/2 (Sheldrick, 2018)'
_diffrn_ambient_temperature 200(2)
_diffrn_measured_fraction_theta_full 1.000
_diffrn_measured_fraction_theta_max 0.997
_diffrn_measurement_device_type 'Bruker D8 Venture'
_diffrn_measurement_method '\w and \f scans'
_diffrn_radiation_type MoK\a
_diffrn_radiation_wavelength 0.71073
_diffrn_reflns_av_R_equivalents 0.0628
_diffrn_reflns_av_unetI/netI 0.0291
_diffrn_reflns_Laue_measured_fraction_full 1.000
_diffrn_reflns_Laue_measured_fraction_max 0.997
_diffrn_reflns_limit_h_max 16
_diffrn_reflns_limit_h_min -16
_diffrn_reflns_limit_k_max 24
_diffrn_reflns_limit_k_min -24
_diffrn_reflns_limit_l_max 16
_diffrn_reflns_limit_l_min -16
_diffrn_reflns_number 77166
_diffrn_reflns_point_group_measured_fraction_full 1.000
_diffrn_reflns_point_group_measured_fraction_max 0.997
_diffrn_reflns_theta_full 25.242
_diffrn_reflns_theta_max 28.317
_diffrn_reflns_theta_min 2.024
_diffrn_source 'microfocus sealed tube'
_exptl_absorpt_coefficient_mu 7.580
_exptl_absorpt_correction_T_max 0.748
_exptl_absorpt_correction_T_min 0.620
_exptl_absorpt_correction_type multi-scan
_exptl_absorpt_process_details
;
Krause, L., Herbst-Irmer, R., Sheldrick, G. M., Stalke, D. (2015).
"Comparison of silver and molybdenum microfocus X-ray sources for single-crystal
 structure determination"
J. Appl. Cryst. 48, 3-10.
doi:10.1107/S1600576714022985
;
_exptl_crystal_colour orange
_exptl_crystal_density_diffrn 1.968
_exptl_crystal_description block
_exptl_crystal_F_000 1524
_exptl_crystal_size_max 0.250
_exptl_crystal_size_mid 0.220
_exptl_crystal_size_min 0.198
_refine_diff_density_max 0.720
_refine_diff_density_min -0.544
_refine_diff_density_rms 0.095
_refine_ls_extinction_method none
_refine_ls_goodness_of_fit_ref 1.016
_refine_ls_hydrogen_treatment constr
_refine_ls_matrix_type full
_refine_ls_number_parameters 316
_refine_ls_number_reflns 6722
_refine_ls_number_restraints 0
_refine_ls_restrained_S_all 1.016
_refine_ls_R_factor_all 0.0296
_refine_ls_R_factor_gt 0.0226
_refine_ls_shift/su_max 0.002
_refine_ls_shift/su_mean 0.000
_refine_ls_structure_factor_coef Fsqd
_refine_ls_weighting_details 'w=1/[\s^2^(Fo^2^)+(0.0206P)^2^+2.1410P] where P=(Fo^2^+2Fc^2^)/3'
_refine_ls_weighting_scheme calc
_refine_ls_wR_factor_gt 0.0487
_refine_ls_wR_factor_ref 0.0517
_reflns_Friedel_coverage 0.000
_reflns_number_gt 5825
_reflns_number_total 6722
_reflns_threshold_expression 'I > 2\s(I)'
_cod_data_source_file d5sc06346a2.cif
_cod_data_source_block dg31
_cod_original_sg_symbol_H-M 'P 21/n'
_cod_database_code 1576473
_shelx_shelxl_version_number 2019/3
_shelx_space_group_comment
;
The symmetry employed for this shelxl refinement is uniquely defined
by the following loop, which should always be used as a source of
symmetry information in preference to the above space-group names.
They are only intended as comments.
;
_shelx_estimated_absorpt_t_min 0.253
_shelx_estimated_absorpt_t_max 0.315

loop_
_space_group_symop_operation_xyz
'x, y, z'
'-x+1/2, y+1/2, -z+1/2'
'-x, -y, -z'
'x-1/2, -y-1/2, z-1/2'

loop_
_atom_site_label
_atom_site_type_symbol
_atom_site_fract_x
_atom_site_fract_y
_atom_site_fract_z
_atom_site_U_iso_or_equiv
_atom_site_adp_type
_atom_site_occupancy
_atom_site_site_symmetry_order
_atom_site_calc_flag
_atom_site_refinement_flags_posn
_atom_site_refinement_flags_adp
_atom_site_refinement_flags_occupancy
_atom_site_disorder_assembly
_atom_site_disorder_group
C1 C 0.6025(3) 0.27118(18) 0.1064(3) 0.0373(7) Uani 1 1 d . . . . .
H1 H 0.562757 0.226567 0.093097 0.045 Uiso 1 1 calc R U . . .
C2 C 0.7145(3) 0.2711(2) 0.0977(3) 0.0446(8) Uani 1 1 d . . . . .
H2 H 0.752610 0.226847 0.080533 0.054 Uiso 1 1 calc R U . . .
C3 C 0.7707(3) 0.3361(2) 0.1141(3) 0.0543(10) Uani 1 1 d . . . . .
H3 H 0.848340 0.337379 0.105736 0.065 Uiso 1 1 calc R U . . .
C4 C 0.7156(3) 0.3997(2) 0.1427(3) 0.0521(10) Uani 1 1 d . . . . .
H4 H 0.754110 0.444998 0.154384 0.063 Uiso 1 1 calc R U . . .
C5 C 0.6038(3) 0.39568(18) 0.1537(3) 0.0376(7) Uani 1 1 d . . . . .
C6 C 0.2129(3) 0.41070(15) 0.3897(2) 0.0293(6) Uani 1 1 d . . . . .
C7 C 0.3101(3) 0.43099(16) 0.4451(3) 0.0359(7) Uani 1 1 d . . . . .
H7 H 0.378442 0.429423 0.409473 0.043 Uiso 1 1 calc R U . . .
C8 C 0.3068(4) 0.45350(18) 0.5525(3) 0.0467(9) Uani 1 1 d . . . . .
H8 H 0.372917 0.468236 0.589392 0.056 Uiso 1 1 calc R U . . .
C9 C 0.2091(4) 0.4546(2) 0.6054(3) 0.0548(11) Uani 1 1 d . . . . .
H9 H 0.208056 0.468746 0.679230 0.066 Uiso 1 1 calc R U . . .
C10 C 0.1118(4) 0.4351(2) 0.5518(3) 0.0506(10) Uani 1 1 d . . . . .
H10 H 0.043997 0.436416 0.588538 0.061 Uiso 1 1 calc R U . . .
C11 C 0.1134(3) 0.41374(17) 0.4446(3) 0.0395(8) Uani 1 1 d . . . . .
H11 H 0.046394 0.400987 0.407710 0.047 Uiso 1 1 calc R U . . .
C12 C 0.2998(3) 0.28358(18) -0.0076(3) 0.0368(7) Uani 1 1 d . . . . .
C13 C 0.2622(4) 0.2338(2) -0.0855(3) 0.0567(11) Uani 1 1 d . . . . .
H13 H 0.243411 0.250097 -0.156613 0.068 Uiso 1 1 calc R U . . .
C14 C 0.2528(4) 0.1607(2) -0.0577(3) 0.0690(14) Uani 1 1 d . . . . .
H14 H 0.227100 0.125699 -0.109973 0.083 Uiso 1 1 calc R U . . .
C15 C 0.2804(4) 0.13729(19) 0.0462(3) 0.0563(11) Uani 1 1 d . . . . .
H15 H 0.275155 0.086394 0.065150 0.068 Uiso 1 1 calc R U . . .
C16 C 0.3154(3) 0.18888(17) 0.1213(3) 0.0373(7) Uani 1 1 d . . . . .
H16 H 0.333268 0.173450 0.193036 0.045 Uiso 1 1 calc R U . . .
C17 C 0.1228(2) 0.30569(15) 0.2359(2) 0.0260(6) Uani 1 1 d . . . . .
C18 C 0.1171(3) 0.25526(17) 0.3202(2) 0.0334(7) Uani 1 1 d . . . . .
H18 H 0.154085 0.265698 0.387029 0.040 Uiso 1 1 calc R U . . .
C19 C 0.0584(3) 0.19005(18) 0.3080(3) 0.0437(8) Uani 1 1 d . . . . .
H19 H 0.053886 0.156385 0.366739 0.052 Uiso 1 1 calc R U . . .
C20 C 0.0063(3) 0.17390(19) 0.2107(3) 0.0462(9) Uani 1 1 d . . . . .
H20 H -0.035090 0.129411 0.202676 0.055 Uiso 1 1 calc R U . . .
C21 C 0.0141(3) 0.22210(19) 0.1252(3) 0.0430(8) Uani 1 1 d . . . . .
H21 H -0.020424 0.210177 0.057583 0.052 Uiso 1 1 calc R U . . .
C22 C 0.0720(3) 0.28793(17) 0.1370(2) 0.0326(7) Uani 1 1 d . . . . .
H22 H 0.077042 0.321027 0.077663 0.039 Uiso 1 1 calc R U . . .
C23 C 0.1393(3) 0.46378(15) 0.1880(2) 0.0275(6) Uani 1 1 d . . . . .
C24 C 0.0247(3) 0.46596(17) 0.1790(3) 0.0371(7) Uani 1 1 d . . . . .
H24 H -0.017474 0.423750 0.197917 0.045 Uiso 1 1 calc R U . . .
C25 C -0.0279(3) 0.53010(18) 0.1423(3) 0.0425(8) Uani 1 1 d . . . . .
H25 H -0.106023 0.530922 0.134305 0.051 Uiso 1 1 calc R U . . .
C26 C 0.0315(3) 0.59186(17) 0.1175(3) 0.0390(8) Uani 1 1 d . . . . .
H26 H -0.005332 0.635704 0.093982 0.047 Uiso 1 1 calc R U . . .
C27 C 0.1446(3) 0.59039(17) 0.1269(3) 0.0404(8) Uani 1 1 d . . . . .
H27 H 0.185952 0.633416 0.110109 0.048 Uiso 1 1 calc R U . . .
C28 C 0.1986(3) 0.52634(16) 0.1606(3) 0.0354(7) Uani 1 1 d . . . . .
H28 H 0.276893 0.525379 0.164968 0.042 Uiso 1 1 calc R U . . .
N1 N 0.5475(2) 0.33227(14) 0.1331(2) 0.0316(6) Uani 1 1 d . . . . .
N2 N 0.3248(2) 0.26102(13) 0.0947(2) 0.0290(5) Uani 1 1 d . . . . .
P1 P 0.21580(6) 0.38512(4) 0.24625(6) 0.02438(15) Uani 1 1 d . . . . .
Cl1 Cl 0.43037(7) 0.28379(4) 0.33398(6) 0.03642(17) Uani 1 1 d . . . . .
Se1 Se 0.49871(3) 0.46548(2) 0.20542(3) 0.04279(9) Uani 1 1 d . . . . .
Se2 Se 0.32393(3) 0.38678(2) -0.01368(3) 0.03758(8) Uani 1 1 d . . . . .
Os1 Os 0.38422(2) 0.35468(2) 0.17830(2) 0.02554(4) Uani 1 1 d . . . . .

loop_
_atom_site_aniso_label
_atom_site_aniso_U_11
_atom_site_aniso_U_22
_atom_site_aniso_U_33
_atom_site_aniso_U_23
_atom_site_aniso_U_13
_atom_site_aniso_U_12
C1 0.0363(18) 0.0403(17) 0.0351(17) -0.0080(14) -0.0007(14) 0.0037(14)
C2 0.037(2) 0.060(2) 0.0371(19) -0.0093(16) 0.0010(15) 0.0102(17)
C3 0.0292(19) 0.082(3) 0.052(2) -0.010(2) 0.0053(17) 0.0008(19)
C4 0.035(2) 0.060(2) 0.061(3) -0.0112(19) 0.0061(18) -0.0140(18)
C5 0.0309(18) 0.0401(17) 0.0421(19) -0.0067(14) 0.0044(14) -0.0050(14)
C6 0.0380(18) 0.0226(13) 0.0273(15) -0.0017(11) 0.0005(13) 0.0050(12)
C7 0.044(2) 0.0289(15) 0.0348(17) -0.0041(12) -0.0032(14) 0.0042(14)
C8 0.068(3) 0.0333(17) 0.0379(19) -0.0097(14) -0.0174(18) 0.0085(16)
C9 0.095(3) 0.043(2) 0.0263(18) -0.0082(14) 0.001(2) 0.014(2)
C10 0.072(3) 0.044(2) 0.037(2) -0.0050(15) 0.0156(19) 0.0093(19)
C11 0.048(2) 0.0348(16) 0.0360(18) -0.0033(13) 0.0055(15) 0.0058(15)
C12 0.0423(19) 0.0389(17) 0.0291(16) -0.0050(13) 0.0000(14) 0.0028(14)
C13 0.084(3) 0.053(2) 0.0329(19) -0.0103(16) -0.0139(19) 0.001(2)
C14 0.108(4) 0.047(2) 0.051(3) -0.0237(19) -0.018(3) -0.008(2)
C15 0.082(3) 0.0297(17) 0.056(2) -0.0122(16) -0.007(2) -0.0086(18)
C16 0.043(2) 0.0318(16) 0.0373(18) -0.0023(13) -0.0015(15) -0.0007(14)
C17 0.0247(15) 0.0242(13) 0.0291(15) 0.0003(11) 0.0039(12) 0.0003(11)
C18 0.0400(18) 0.0313(15) 0.0287(16) 0.0034(12) -0.0016(13) -0.0050(13)
C19 0.048(2) 0.0351(17) 0.048(2) 0.0077(15) 0.0032(17) -0.0078(15)
C20 0.041(2) 0.0337(17) 0.063(2) -0.0009(16) -0.0037(18) -0.0118(15)
C21 0.0388(19) 0.0428(18) 0.047(2) -0.0085(15) -0.0123(16) -0.0043(15)
C22 0.0312(17) 0.0344(15) 0.0320(16) 0.0016(12) -0.0057(13) 0.0003(13)
C23 0.0337(17) 0.0239(13) 0.0251(14) -0.0011(11) 0.0021(12) 0.0019(12)
C24 0.0342(18) 0.0304(15) 0.047(2) 0.0046(13) 0.0010(15) 0.0011(13)
C25 0.037(2) 0.0385(18) 0.051(2) 0.0021(15) -0.0048(16) 0.0097(15)
C26 0.053(2) 0.0292(15) 0.0342(17) 0.0014(13) -0.0071(15) 0.0118(15)
C27 0.056(2) 0.0254(15) 0.0399(19) 0.0059(13) 0.0022(16) -0.0012(14)
C28 0.0358(18) 0.0289(15) 0.0415(18) 0.0025(13) 0.0021(15) -0.0009(13)
N1 0.0262(13) 0.0345(13) 0.0341(14) -0.0052(11) 0.0010(11) -0.0002(11)
N2 0.0280(13) 0.0274(12) 0.0317(13) -0.0046(10) 0.0019(11) -0.0007(10)
P1 0.0268(4) 0.0219(3) 0.0244(4) -0.0004(3) 0.0002(3) 0.0001(3)
Cl1 0.0463(5) 0.0292(3) 0.0334(4) -0.0003(3) -0.0067(3) 0.0048(3)
Se1 0.0384(2) 0.02905(16) 0.0612(2) -0.01020(15) 0.00514(17) -0.00796(14)
Se2 0.0475(2) 0.03501(16) 0.03040(16) 0.00302(12) 0.00374(14) 0.00412(14)
Os1 0.02548(7) 0.02197(6) 0.02916(7) -0.00285(4) 0.00050(4) -0.00082(4)

loop_
_atom_type_symbol
_atom_type_description
_atom_type_scat_dispersion_real
_atom_type_scat_dispersion_imag
_atom_type_scat_source
C C 0.0033 0.0016 'International Tables Vol C Tables 4.2.6.8 and 6.1.1.4'
H H 0.0000 0.0000 'International Tables Vol C Tables 4.2.6.8 and 6.1.1.4'
N N 0.0061 0.0033 'International Tables Vol C Tables 4.2.6.8 and 6.1.1.4'
P P 0.1023 0.0942 'International Tables Vol C Tables 4.2.6.8 and 6.1.1.4'
Cl Cl 0.1484 0.1585 'International Tables Vol C Tables 4.2.6.8 and 6.1.1.4'
Se Se -0.0929 2.2259 'International Tables Vol C Tables 4.2.6.8 and 6.1.1.4'
Os Os -1.2165 7.6030 'International Tables Vol C Tables 4.2.6.8 and 6.1.1.4'

loop_
_geom_angle_atom_site_label_1
_geom_angle_atom_site_label_2
_geom_angle_atom_site_label_3
_geom_angle
_geom_angle_site_symmetry_1
_geom_angle_site_symmetry_3
_geom_angle_publ_flag
N1 C1 C2 121.7(3) . . ?
N1 C1 H1 119.2 . . ?
C2 C1 H1 119.2 . . ?
C1 C2 C3 118.8(3) . . ?
C1 C2 H2 120.6 . . ?
C3 C2 H2 120.6 . . ?
C2 C3 C4 120.5(4) . . ?
C2 C3 H3 119.8 . . ?
C4 C3 H3 119.8 . . ?
C5 C4 C3 118.0(3) . . ?
C5 C4 H4 121.0 . . ?
C3 C4 H4 121.0 . . ?
N1 C5 C4 121.5(3) . . ?
N1 C5 Se1 106.3(2) . . ?
C4 C5 Se1 132.0(3) . . ?
C7 C6 C11 118.5(3) . . ?
C7 C6 P1 120.2(2) . . ?
C11 C6 P1 121.2(2) . . ?
C8 C7 C6 120.0(3) . . ?
C8 C7 H7 120.0 . . ?
C6 C7 H7 120.0 . . ?
C9 C8 C7 120.5(4) . . ?
C9 C8 H8 119.7 . . ?
C7 C8 H8 119.7 . . ?
C8 C9 C10 120.3(3) . . ?
C8 C9 H9 119.8 . . ?
C10 C9 H9 119.8 . . ?
C9 C10 C11 119.8(4) . . ?
C9 C10 H10 120.1 . . ?
C11 C10 H10 120.1 . . ?
C10 C11 C6 120.7(3) . . ?
C10 C11 H11 119.6 . . ?
C6 C11 H11 119.6 . . ?
N2 C12 C13 121.1(3) . . ?
N2 C12 Se2 107.6(2) . . ?
C13 C12 Se2 131.3(3) . . ?
C14 C13 C12 118.5(4) . . ?
C14 C13 H13 120.8 . . ?
C12 C13 H13 120.8 . . ?
C13 C14 C15 120.4(3) . . ?
C13 C14 H14 119.8 . . ?
C15 C14 H14 119.8 . . ?
C16 C15 C14 119.0(3) . . ?
C16 C15 H15 120.5 . . ?
C14 C15 H15 120.5 . . ?
N2 C16 C15 120.9(3) . . ?
N2 C16 H16 119.5 . . ?
C15 C16 H16 119.5 . . ?
C18 C17 C22 118.7(3) . . ?
C18 C17 P1 120.3(2) . . ?
C22 C17 P1 120.0(2) . . ?
C19 C18 C17 120.8(3) . . ?
C19 C18 H18 119.6 . . ?
C17 C18 H18 119.6 . . ?
C20 C19 C18 119.9(3) . . ?
C20 C19 H19 120.0 . . ?
C18 C19 H19 120.0 . . ?
C21 C20 C19 120.1(3) . . ?
C21 C20 H20 120.0 . . ?
C19 C20 H20 120.0 . . ?
C20 C21 C22 120.3(3) . . ?
C20 C21 H21 119.8 . . ?
C22 C21 H21 119.8 . . ?
C21 C22 C17 120.1(3) . . ?
C21 C22 H22 119.9 . . ?
C17 C22 H22 119.9 . . ?
C28 C23 C24 118.8(3) . . ?
C28 C23 P1 117.8(2) . . ?
C24 C23 P1 123.2(2) . . ?
C23 C24 C25 119.9(3) . . ?
C23 C24 H24 120.1 . . ?
C25 C24 H24 120.1 . . ?
C26 C25 C24 120.8(3) . . ?
C26 C25 H25 119.6 . . ?
C24 C25 H25 119.6 . . ?
C25 C26 C27 119.8(3) . . ?
C25 C26 H26 120.1 . . ?
C27 C26 H26 120.1 . . ?
C26 C27 C28 120.3(3) . . ?
C26 C27 H27 119.9 . . ?
C28 C27 H27 119.9 . . ?
C23 C28 C27 120.5(3) . . ?
C23 C28 H28 119.7 . . ?
C27 C28 H28 119.7 . . ?
C1 N1 C5 119.4(3) . . ?
C1 N1 Os1 134.7(2) . . ?
C5 N1 Os1 105.1(2) . . ?
C16 N2 C12 120.0(3) . . ?
C16 N2 Os1 133.3(2) . . ?
C12 N2 Os1 106.52(19) . . ?
C17 P1 C23 105.91(13) . . ?
C17 P1 C6 103.73(13) . . ?
C23 P1 C6 99.44(13) . . ?
C17 P1 Os1 109.91(9) . . ?
C23 P1 Os1 119.13(10) . . ?
C6 P1 Os1 117.05(11) . . ?
C5 Se1 Os1 78.33(10) . . ?
C12 Se2 Os1 77.18(10) . . ?
N2 Os1 N1 91.56(10) . . ?
N2 Os1 P1 94.37(7) . . ?
N1 Os1 P1 173.06(7) . . ?
N2 Os1 Cl1 92.16(7) . . ?
N1 Os1 Cl1 84.79(7) . . ?
P1 Os1 Cl1 91.38(3) . . ?
N2 Os1 Se1 155.43(7) . . ?
N1 Os1 Se1 70.16(7) . . ?
P1 Os1 Se1 105.13(2) . . ?
Cl1 Os1 Se1 101.99(2) . . ?
N2 Os1 Se2 68.56(7) . . ?
N1 Os1 Se2 92.55(7) . . ?
P1 Os1 Se2 92.97(2) . . ?
Cl1 Os1 Se2 160.50(2) . . ?
Se1 Os1 Se2 95.195(13) . . ?

loop_
_geom_bond_atom_site_label_1
_geom_bond_atom_site_label_2
_geom_bond_distance
_geom_bond_site_symmetry_2
_geom_bond_publ_flag
C1 N1 1.334(4) . ?
C1 C2 1.364(5) . ?
C1 H1 0.9500 . ?
C2 C3 1.368(5) . ?
C2 H2 0.9500 . ?
C3 C4 1.378(6) . ?
C3 H3 0.9500 . ?
C4 C5 1.368(5) . ?
C4 H4 0.9500 . ?
C5 N1 1.353(4) . ?
C5 Se1 1.913(3) . ?
C6 C7 1.397(4) . ?
C6 C11 1.400(5) . ?
C6 P1 1.837(3) . ?
C7 C8 1.391(4) . ?
C7 H7 0.9500 . ?
C8 C9 1.369(6) . ?
C8 H8 0.9500 . ?
C9 C10 1.383(6) . ?
C9 H9 0.9500 . ?
C10 C11 1.383(5) . ?
C10 H10 0.9500 . ?
C11 H11 0.9500 . ?
C12 N2 1.356(4) . ?
C12 C13 1.386(5) . ?
C12 Se2 1.886(3) . ?
C13 C14 1.369(5) . ?
C13 H13 0.9500 . ?
C14 C15 1.386(6) . ?
C14 H14 0.9500 . ?
C15 C16 1.375(5) . ?
C15 H15 0.9500 . ?
C16 N2 1.348(4) . ?
C16 H16 0.9500 . ?
C17 C18 1.387(4) . ?
C17 C22 1.393(4) . ?
C17 P1 1.826(3) . ?
C18 C19 1.381(4) . ?
C18 H18 0.9500 . ?
C19 C20 1.376(5) . ?
C19 H19 0.9500 . ?
C20 C21 1.376(5) . ?
C20 H20 0.9500 . ?
C21 C22 1.385(4) . ?
C21 H21 0.9500 . ?
C22 H22 0.9500 . ?
C23 C28 1.385(4) . ?
C23 C24 1.391(4) . ?
C23 P1 1.833(3) . ?
C24 C25 1.392(4) . ?
C24 H24 0.9500 . ?
C25 C26 1.365(5) . ?
C25 H25 0.9500 . ?
C26 C27 1.373(5) . ?
C26 H26 0.9500 . ?
C27 C28 1.387(4) . ?
C27 H27 0.9500 . ?
C28 H28 0.9500 . ?
N1 Os1 2.110(3) . ?
N2 Os1 2.098(2) . ?
P1 Os1 2.2958(8) . ?
Cl1 Os1 2.3676(8) . ?
Se1 Os1 2.4510(3) . ?
Se2 Os1 2.5351(4) . ?

loop_
_geom_torsion_atom_site_label_1
_geom_torsion_atom_site_label_2
_geom_torsion_atom_site_label_3
_geom_torsion_atom_site_label_4
_geom_torsion
_geom_torsion_site_symmetry_1
_geom_torsion_site_symmetry_2
_geom_torsion_site_symmetry_3
_geom_torsion_site_symmetry_4
_geom_torsion_publ_flag
N1 C1 C2 C3 -1.8(5) . . . . ?
C1 C2 C3 C4 2.3(6) . . . . ?
C2 C3 C4 C5 -0.1(6) . . . . ?
C3 C4 C5 N1 -2.7(6) . . . . ?
C3 C4 C5 Se1 172.6(3) . . . . ?
C11 C6 C7 C8 0.1(4) . . . . ?
P1 C6 C7 C8 177.2(2) . . . . ?
C6 C7 C8 C9 1.3(5) . . . . ?
C7 C8 C9 C10 -1.7(5) . . . . ?
C8 C9 C10 C11 0.7(5) . . . . ?
C9 C10 C11 C6 0.8(5) . . . . ?
C7 C6 C11 C10 -1.1(5) . . . . ?
P1 C6 C11 C10 -178.2(3) . . . . ?
N2 C12 C13 C14 -1.3(6) . . . . ?
Se2 C12 C13 C14 179.9(4) . . . . ?
C12 C13 C14 C15 0.0(7) . . . . ?
C13 C14 C15 C16 1.2(8) . . . . ?
C14 C15 C16 N2 -1.1(6) . . . . ?
C22 C17 C18 C19 -2.7(5) . . . . ?
P1 C17 C18 C19 -171.5(3) . . . . ?
C17 C18 C19 C20 1.2(5) . . . . ?
C18 C19 C20 C21 1.0(6) . . . . ?
C19 C20 C21 C22 -1.6(6) . . . . ?
C20 C21 C22 C17 0.0(5) . . . . ?
C18 C17 C22 C21 2.1(5) . . . . ?
P1 C17 C22 C21 170.9(3) . . . . ?
C28 C23 C24 C25 0.5(5) . . . . ?
P1 C23 C24 C25 174.6(3) . . . . ?
C23 C24 C25 C26 -1.8(5) . . . . ?
C24 C25 C26 C27 1.3(5) . . . . ?
C25 C26 C27 C28 0.4(5) . . . . ?
C24 C23 C28 C27 1.2(5) . . . . ?
P1 C23 C28 C27 -173.2(2) . . . . ?
C26 C27 C28 C23 -1.7(5) . . . . ?
C2 C1 N1 C5 -1.0(5) . . . . ?
C2 C1 N1 Os1 -168.9(3) . . . . ?
C4 C5 N1 C1 3.2(5) . . . . ?
Se1 C5 N1 C1 -173.1(2) . . . . ?
C4 C5 N1 Os1 174.4(3) . . . . ?
Se1 C5 N1 Os1 -2.0(2) . . . . ?
C15 C16 N2 C12 -0.2(5) . . . . ?
C15 C16 N2 Os1 -174.9(3) . . . . ?
C13 C12 N2 C16 1.4(5) . . . . ?
Se2 C12 N2 C16 -179.6(2) . . . . ?
C13 C12 N2 Os1 177.4(3) . . . . ?
Se2 C12 N2 Os1 -3.5(2) . . . . ?
C18 C17 P1 C23 -139.4(2) . . . . ?
C22 C17 P1 C23 52.0(3) . . . . ?
C18 C17 P1 C6 -35.2(3) . . . . ?
C22 C17 P1 C6 156.2(2) . . . . ?
C18 C17 P1 Os1 90.7(2) . . . . ?
C22 C17 P1 Os1 -77.9(2) . . . . ?
C28 C23 P1 C17 -164.1(2) . . . . ?
C24 C23 P1 C17 21.8(3) . . . . ?
C28 C23 P1 C6 88.6(3) . . . . ?
C24 C23 P1 C6 -85.5(3) . . . . ?
C28 C23 P1 Os1 -39.7(3) . . . . ?
C24 C23 P1 Os1 146.1(2) . . . . ?
C7 C6 P1 C17 138.9(2) . . . . ?
C11 C6 P1 C17 -44.1(3) . . . . ?
C7 C6 P1 C23 -112.1(2) . . . . ?
C11 C6 P1 C23 64.9(3) . . . . ?
C7 C6 P1 Os1 17.7(3) . . . . ?
C11 C6 P1 Os1 -165.4(2) . . . . ?
N2 C12 Se2 Os1 2.9(2) . . . . ?
C13 C12 Se2 Os1 -178.2(4) . . . . ?
